data_8105649
loop_
_publ_author_name
'Xu, Yun-Hui'
'Miao, Bao-Xi'
'Zhang, Ran'

_publ_section_title
;
 Crystal structure of 2-acetyl pyrene, C18H12O
;
_journal_issue 2
_journal_name_full 'Zeitschrift f\"ur Kristallographie - New Crystal Structures'
_journal_page_first 369
_journal_page_last 371
_journal_paper_doi 10.1515/ncrs-2018-0432
_journal_volume 234
_journal_year 2019
_chemical_formula_moiety 'C18 H12 O'
_chemical_formula_sum 'C18 H12 O'
_chemical_formula_weight 244.28
_space_group_crystal_system triclinic
_space_group_IT_number 2
_space_group_name_Hall '-P 1'
_space_group_name_H-M_alt 'P -1'
_atom_sites_solution_hydrogens geom
_cell_angle_alpha 91.01(3)
_cell_angle_beta 94.62(3)
_cell_angle_gamma 92.80(3)
_cell_formula_units_Z 4
_cell_length_a 8.0788(16)
_cell_length_b 8.1221(16)
_cell_length_c 18.162(4)
_cell_measurement_reflns_used 3295
_cell_measurement_temperature 293(2)
_cell_measurement_theta_max 27.56
_cell_measurement_theta_min 2.64
_cell_volume 1186.2(4)
_computing_cell_refinement 'SAINT-Plus (Bruker, 2001)'
_computing_data_collection 'APEX2 (Bruker, 2004)'
_computing_data_reduction SAINT-Plus
_computing_structure_refinement 'SHELXL-2014/7 (Sheldrick, 2014)'
_computing_structure_solution 'SHELXL-2014/7 (Sheldrick, 2008)'
_diffrn_ambient_temperature 293(2)
_diffrn_measured_fraction_theta_full 0.976
_diffrn_measured_fraction_theta_max 0.961
_diffrn_measurement_device_type 'Bruker APEX II CCD area-detector'
_diffrn_measurement_method '\f and \w scans'
_diffrn_radiation_type MoK\a
_diffrn_radiation_wavelength 0.71073
_diffrn_reflns_av_R_equivalents 0.0302
_diffrn_reflns_av_unetI/netI 0.0536
_diffrn_reflns_Laue_measured_fraction_full 0.976
_diffrn_reflns_Laue_measured_fraction_max 0.961
_diffrn_reflns_limit_h_max 10
_diffrn_reflns_limit_h_min -9
_diffrn_reflns_limit_k_max 10
_diffrn_reflns_limit_k_min -10
_diffrn_reflns_limit_l_max 21
_diffrn_reflns_limit_l_min -23
_diffrn_reflns_number 9811
_diffrn_reflns_point_group_measured_fraction_full 0.976
_diffrn_reflns_point_group_measured_fraction_max 0.961
_diffrn_reflns_theta_full 25.242
_diffrn_reflns_theta_max 27.478
_diffrn_reflns_theta_min 3.249
_diffrn_source 'fine-focus sealed tube'
_exptl_absorpt_coefficient_mu 0.083
_exptl_absorpt_correction_T_max 0.989
_exptl_absorpt_correction_T_min 0.979
_exptl_absorpt_correction_type multi-scan
_exptl_absorpt_process_details '(SADABS; Sheldrick, 2014)'
_exptl_crystal_colour Yellow
_exptl_crystal_density_diffrn 1.368
_exptl_crystal_description Block
_exptl_crystal_F_000 512
_exptl_crystal_size_max 0.12
_exptl_crystal_size_mid 0.10
_exptl_crystal_size_min 0.09
_refine_diff_density_max 0.233
_refine_diff_density_min -0.205
_refine_diff_density_rms 0.042
_refine_ls_extinction_coef .
_refine_ls_extinction_method none
_refine_ls_goodness_of_fit_ref 0.940
_refine_ls_hydrogen_treatment constr
_refine_ls_matrix_type full
_refine_ls_number_parameters 345
_refine_ls_number_reflns 5236
_refine_ls_number_restraints 0
_refine_ls_restrained_S_all 0.940
_refine_ls_R_factor_all 0.0582
_refine_ls_R_factor_gt 0.0415
_refine_ls_shift/su_max 0.000
_refine_ls_shift/su_mean 0.000
_refine_ls_structure_factor_coef Fsqd
_refine_ls_weighting_details 'w=1/[\s^2^(Fo^2^)+(0.0531P)^2^] where P=(Fo^2^+2Fc^2^)/3'
_refine_ls_weighting_scheme calc
_refine_ls_wR_factor_gt 0.0998
_refine_ls_wR_factor_ref 0.1044
_reflns_Friedel_coverage 0.000
_reflns_Friedel_fraction_full .
_reflns_Friedel_fraction_max .
_reflns_number_gt 3554
_reflns_number_total 5236
_reflns_threshold_expression 'I > 2\s(I)'
_cod_data_source_file suppl_ncrs-2018-0432_suppl.cif
_cod_data_source_block 2
_cod_database_code 8105649
_shelx_space_group_comment
;
The symmetry employed for this shelxl refinement is uniquely defined
by the following loop, which should always be used as a source of
symmetry information in preference to the above space-group names.
They are only intended as comments.
;

loop_
_space_group_symop_operation_xyz
'x, y, z'
'-x, -y, -z'

loop_
_atom_site_label
_atom_site_type_symbol
_atom_site_fract_x
_atom_site_fract_y
_atom_site_fract_z
_atom_site_U_iso_or_equiv
_atom_site_adp_type
_atom_site_occupancy
_atom_site_site_symmetry_order
_atom_site_calc_flag
_atom_site_refinement_flags_posn
_atom_site_refinement_flags_adp
_atom_site_refinement_flags_occupancy
_atom_site_disorder_assembly
_atom_site_disorder_group
O1 O 0.42960(11) 0.38553(12) 0.30956(5) 0.0376(3) Uani 1 1 d . . . . .
C1 C 0.28051(16) 0.40460(14) 0.29848(7) 0.0242(3) Uani 1 1 d . . . . .
C2 C 0.18566(17) 0.33315(16) 0.23005(7) 0.0320(3) Uani 1 1 d . . . . .
H2A H 0.1467 0.4208 0.1995 0.048 Uiso 1 1 calc R U . . .
H2B H 0.0925 0.2656 0.2435 0.048 Uiso 1 1 calc R U . . .
H2C H 0.2571 0.2673 0.2033 0.048 Uiso 1 1 calc R U . . .
C3 C 0.19304(14) 0.50183(14) 0.35263(6) 0.0204(3) Uani 1 1 d . . . . .
C4 C 0.02616(15) 0.53773(14) 0.34070(6) 0.0213(3) Uani 1 1 d . . . . .
H4 H -0.0345 0.5001 0.2975 0.026 Uiso 1 1 calc R U . . .
C5 C -0.05170(14) 0.62978(13) 0.39294(6) 0.0193(3) Uani 1 1 d . . . . .
C6 C -0.22224(14) 0.67189(14) 0.38139(7) 0.0232(3) Uani 1 1 d . . . . .
H6 H -0.2848 0.6361 0.3383 0.028 Uiso 1 1 calc R U . . .
C7 C -0.29334(14) 0.76301(14) 0.43230(7) 0.0237(3) Uani 1 1 d . . . . .
H7 H -0.4036 0.7897 0.4231 0.028 Uiso 1 1 calc R U . . .
C8 C -0.20320(14) 0.81921(13) 0.49988(7) 0.0207(3) Uani 1 1 d . . . . .
C9 C -0.27348(15) 0.91417(14) 0.55333(7) 0.0244(3) Uani 1 1 d . . . . .
H9 H -0.3841 0.9410 0.5458 0.029 Uiso 1 1 calc R U . . .
C10 C -0.18043(16) 0.96841(14) 0.61703(7) 0.0261(3) Uani 1 1 d . . . . .
H10 H -0.2290 1.0320 0.6517 0.031 Uiso 1 1 calc R U . . .
C11 C -0.01602(15) 0.92960(14) 0.63003(7) 0.0240(3) Uani 1 1 d . . . . .
H11 H 0.0446 0.9676 0.6732 0.029 Uiso 1 1 calc R U . . .
C12 C 0.05997(15) 0.83398(13) 0.57906(6) 0.0200(3) Uani 1 1 d . . . . .
C13 C 0.22973(15) 0.79079(14) 0.59050(7) 0.0222(3) Uani 1 1 d . . . . .
H13 H 0.2916 0.8248 0.6340 0.027 Uiso 1 1 calc R U . . .
C14 C 0.30195(14) 0.70170(14) 0.53955(7) 0.0213(3) Uani 1 1 d . . . . .
H14 H 0.4125 0.6759 0.5486 0.026 Uiso 1 1 calc R U . . .
C15 C 0.21154(14) 0.64613(13) 0.47181(6) 0.0184(3) Uani 1 1 d . . . . .
C16 C 0.28345(14) 0.55645(13) 0.41794(6) 0.0203(3) Uani 1 1 d . . . . .
H16 H 0.3948 0.5322 0.4256 0.024 Uiso 1 1 calc R U . . .
C17 C 0.04138(14) 0.68408(13) 0.45911(6) 0.0174(3) Uani 1 1 d . . . . .
C18 C -0.03427(14) 0.77894(13) 0.51280(6) 0.0178(3) Uani 1 1 d . . . . .
O2 O 0.98724(12) 0.39056(11) -0.11701(5) 0.0375(3) Uani 1 1 d . . . . .
C19 C 0.94771(15) 0.24356(16) -0.12047(7) 0.0253(3) Uani 1 1 d . . . . .
C20 C 0.97948(16) 0.14184(16) -0.18766(7) 0.0306(3) Uani 1 1 d . . . . .
H20A H 1.0405 0.2084 -0.2204 0.046 Uiso 1 1 calc R U . . .
H20B H 0.8753 0.1029 -0.2126 0.046 Uiso 1 1 calc R U . . .
H20C H 1.0429 0.0495 -0.1727 0.046 Uiso 1 1 calc R U . . .
C21 C 0.86550(14) 0.16276(14) -0.05876(6) 0.0215(3) Uani 1 1 d . . . . .
C22 C 0.81227(14) -0.00294(14) -0.06272(6) 0.0217(3) Uani 1 1 d . . . . .
H22 H 0.8299 -0.0656 -0.1045 0.026 Uiso 1 1 calc R U . . .
C23 C 0.73298(14) -0.07711(14) -0.00534(6) 0.0204(3) Uani 1 1 d . . . . .
C24 C 0.68088(15) -0.24882(15) -0.00707(7) 0.0249(3) Uani 1 1 d . . . . .
H24 H 0.6988 -0.3138 -0.0481 0.030 Uiso 1 1 calc R U . . .
C25 C 0.60640(15) -0.31797(15) 0.04964(7) 0.0256(3) Uani 1 1 d . . . . .
H25 H 0.5755 -0.4299 0.0471 0.031 Uiso 1 1 calc R U . . .
C26 C 0.57390(14) -0.22296(14) 0.11365(6) 0.0215(3) Uani 1 1 d . . . . .
C27 C 0.49717(15) -0.29220(15) 0.17318(7) 0.0264(3) Uani 1 1 d . . . . .
H27 H 0.4658 -0.4040 0.1719 0.032 Uiso 1 1 calc R U . . .
C28 C 0.46770(15) -0.19600(16) 0.23379(7) 0.0271(3) Uani 1 1 d . . . . .
H28 H 0.4160 -0.2437 0.2727 0.033 Uiso 1 1 calc R U . . .
C29 C 0.51423(14) -0.02933(16) 0.23735(7) 0.0253(3) Uani 1 1 d . . . . .
H29 H 0.4919 0.0338 0.2783 0.030 Uiso 1 1 calc R U . . .
C30 C 0.59444(14) 0.04514(14) 0.18010(6) 0.0214(3) Uani 1 1 d . . . . .
C31 C 0.65270(15) 0.21562(15) 0.18326(7) 0.0253(3) Uani 1 1 d . . . . .
H31 H 0.6340 0.2808 0.2241 0.030 Uiso 1 1 calc R U . . .
C32 C 0.73406(15) 0.28286(14) 0.12800(7) 0.0245(3) Uani 1 1 d . . . . .
H32 H 0.7730 0.3925 0.1323 0.029 Uiso 1 1 calc R U . . .
C33 C 0.76171(14) 0.18907(14) 0.06277(6) 0.0207(3) Uani 1 1 d . . . . .
C34 C 0.84056(14) 0.25702(14) 0.00396(7) 0.0224(3) Uani 1 1 d . . . . .
H34 H 0.8772 0.3675 0.0066 0.027 Uiso 1 1 calc R U . . .
C35 C 0.70488(13) 0.01993(14) 0.05784(6) 0.0185(3) Uani 1 1 d . . . . .
C36 C 0.62354(13) -0.05232(14) 0.11713(6) 0.0194(3) Uani 1 1 d . . . . .

loop_
_atom_site_aniso_label
_atom_site_aniso_U_11
_atom_site_aniso_U_22
_atom_site_aniso_U_33
_atom_site_aniso_U_23
_atom_site_aniso_U_13
_atom_site_aniso_U_12
O1 0.0297(5) 0.0476(6) 0.0366(6) -0.0100(5) 0.0077(4) 0.0081(5)
C1 0.0297(7) 0.0198(6) 0.0240(7) 0.0034(5) 0.0075(6) 0.0009(5)
C2 0.0416(8) 0.0295(7) 0.0253(7) -0.0029(6) 0.0051(6) 0.0029(6)
C3 0.0237(6) 0.0157(6) 0.0223(6) 0.0028(5) 0.0056(5) -0.0003(5)
C4 0.0252(7) 0.0186(6) 0.0195(6) 0.0012(5) -0.0005(5) -0.0021(5)
C5 0.0201(6) 0.0154(6) 0.0222(6) 0.0036(5) 0.0005(5) -0.0014(5)
C6 0.0204(6) 0.0217(6) 0.0265(7) 0.0028(5) -0.0031(5) -0.0009(5)
C7 0.0161(6) 0.0225(6) 0.0322(7) 0.0046(5) -0.0008(5) 0.0009(5)
C8 0.0197(6) 0.0154(6) 0.0275(7) 0.0057(5) 0.0056(5) -0.0004(5)
C9 0.0204(6) 0.0204(6) 0.0336(7) 0.0050(5) 0.0085(5) 0.0023(5)
C10 0.0329(7) 0.0208(6) 0.0266(7) 0.0018(5) 0.0133(6) 0.0021(5)
C11 0.0311(7) 0.0205(6) 0.0206(6) 0.0003(5) 0.0047(5) -0.0025(5)
C12 0.0231(6) 0.0154(6) 0.0215(6) 0.0044(5) 0.0037(5) -0.0021(5)
C13 0.0239(6) 0.0202(6) 0.0214(6) 0.0018(5) -0.0036(5) -0.0027(5)
C14 0.0173(6) 0.0198(6) 0.0263(6) 0.0026(5) -0.0015(5) 0.0000(5)
C15 0.0187(6) 0.0141(6) 0.0224(6) 0.0031(5) 0.0024(5) -0.0006(5)
C16 0.0165(6) 0.0181(6) 0.0265(6) 0.0042(5) 0.0029(5) 0.0008(5)
C17 0.0179(6) 0.0135(5) 0.0209(6) 0.0040(5) 0.0027(5) -0.0018(5)
C18 0.0191(6) 0.0139(6) 0.0204(6) 0.0046(5) 0.0029(5) -0.0016(5)
O2 0.0466(6) 0.0335(6) 0.0317(5) 0.0063(4) 0.0056(5) -0.0107(5)
C19 0.0196(6) 0.0320(7) 0.0236(7) 0.0051(5) -0.0025(5) -0.0006(5)
C20 0.0281(7) 0.0409(8) 0.0232(7) 0.0066(6) 0.0040(6) 0.0014(6)
C21 0.0172(6) 0.0262(6) 0.0208(6) 0.0039(5) -0.0011(5) 0.0010(5)
C22 0.0202(6) 0.0267(6) 0.0180(6) -0.0017(5) -0.0010(5) 0.0026(5)
C23 0.0168(6) 0.0225(6) 0.0213(6) 0.0007(5) -0.0023(5) 0.0016(5)
C24 0.0268(7) 0.0240(6) 0.0232(7) -0.0042(5) -0.0009(5) 0.0008(5)
C25 0.0276(7) 0.0194(6) 0.0285(7) -0.0007(5) -0.0034(6) -0.0036(5)
C26 0.0175(6) 0.0237(6) 0.0226(6) 0.0022(5) -0.0024(5) -0.0001(5)
C27 0.0235(7) 0.0246(7) 0.0303(7) 0.0055(6) -0.0012(6) -0.0031(5)
C28 0.0219(7) 0.0348(7) 0.0247(7) 0.0080(6) 0.0035(5) -0.0022(6)
C29 0.0204(6) 0.0337(7) 0.0218(6) 0.0002(5) 0.0018(5) 0.0010(5)
C30 0.0159(6) 0.0265(6) 0.0216(6) 0.0018(5) 0.0003(5) 0.0020(5)
C31 0.0256(7) 0.0264(7) 0.0241(7) -0.0042(5) 0.0039(5) 0.0029(5)
C32 0.0251(7) 0.0189(6) 0.0292(7) -0.0022(5) 0.0019(6) 0.0003(5)
C33 0.0167(6) 0.0224(6) 0.0229(6) 0.0007(5) 0.0004(5) 0.0019(5)
C34 0.0210(6) 0.0196(6) 0.0262(7) 0.0021(5) 0.0004(5) -0.0010(5)
C35 0.0139(6) 0.0212(6) 0.0201(6) 0.0013(5) -0.0014(5) 0.0018(5)
C36 0.0139(6) 0.0230(6) 0.0208(6) 0.0025(5) -0.0024(5) 0.0012(5)

loop_
_atom_type_symbol
_atom_type_description
_atom_type_scat_dispersion_real
_atom_type_scat_dispersion_imag
_atom_type_scat_source
C C 0.0033 0.0016 'International Tables Vol C Tables 4.2.6.8 and 6.1.1.4'
H H 0.0000 0.0000 'International Tables Vol C Tables 4.2.6.8 and 6.1.1.4'
O O 0.0106 0.0060 'International Tables Vol C Tables 4.2.6.8 and 6.1.1.4'

loop_
_geom_angle_atom_site_label_1
_geom_angle_atom_site_label_2
_geom_angle_atom_site_label_3
_geom_angle
_geom_angle_site_symmetry_1
_geom_angle_site_symmetry_3
O1 C1 C3 119.95(11) . .
O1 C1 C2 120.24(12) . .
C3 C1 C2 119.80(12) . .
C1 C2 H2A 109.5 . .
C1 C2 H2B 109.5 . .
H2A C2 H2B 109.5 . .
C1 C2 H2C 109.5 . .
H2A C2 H2C 109.5 . .
H2B C2 H2C 109.5 . .
C4 C3 C16 119.44(11) . .
C4 C3 C1 122.70(11) . .
C16 C3 C1 117.85(11) . .
C3 C4 C5 121.02(11) . .
C3 C4 H4 119.5 . .
C5 C4 H4 119.5 . .
C4 C5 C17 118.95(11) . .
C4 C5 C6 122.26(11) . .
C17 C5 C6 118.79(11) . .
C7 C6 C5 120.94(11) . .
C7 C6 H6 119.5 . .
C5 C6 H6 119.5 . .
C6 C7 C8 121.73(11) . .
C6 C7 H7 119.1 . .
C8 C7 H7 119.1 . .
C9 C8 C18 118.59(11) . .
C9 C8 C7 122.91(11) . .
C18 C8 C7 118.49(11) . .
C10 C9 C8 120.79(12) . .
C10 C9 H9 119.6 . .
C8 C9 H9 119.6 . .
C9 C10 C11 120.95(12) . .
C9 C10 H10 119.5 . .
C11 C10 H10 119.5 . .
C10 C11 C12 120.74(12) . .
C10 C11 H11 119.6 . .
C12 C11 H11 119.6 . .
C11 C12 C18 118.78(11) . .
C11 C12 C13 122.48(11) . .
C18 C12 C13 118.74(11) . .
C14 C13 C12 121.46(11) . .
C14 C13 H13 119.3 . .
C12 C13 H13 119.3 . .
C13 C14 C15 121.31(11) . .
C13 C14 H14 119.3 . .
C15 C14 H14 119.3 . .
C16 C15 C17 118.66(11) . .
C16 C15 C14 122.52(11) . .
C17 C15 C14 118.82(11) . .
C15 C16 C3 121.75(11) . .
C15 C16 H16 119.1 . .
C3 C16 H16 119.1 . .
C5 C17 C15 120.16(11) . .
C5 C17 C18 120.10(11) . .
C15 C17 C18 119.74(11) . .
C8 C18 C12 120.14(11) . .
C8 C18 C17 119.94(11) . .
C12 C18 C17 119.91(11) . .
O2 C19 C21 120.49(12) . .
O2 C19 C20 120.24(11) . .
C21 C19 C20 119.26(11) . .
C19 C20 H20A 109.5 . .
C19 C20 H20B 109.5 . .
H20A C20 H20B 109.5 . .
C19 C20 H20C 109.5 . .
H20A C20 H20C 109.5 . .
H20B C20 H20C 109.5 . .
C22 C21 C34 119.53(11) . .
C22 C21 C19 121.67(11) . .
C34 C21 C19 118.80(10) . .
C21 C22 C23 121.40(11) . .
C21 C22 H22 119.3 . .
C23 C22 H22 119.3 . .
C22 C23 C35 118.96(10) . .
C22 C23 C24 122.58(11) . .
C35 C23 C24 118.46(11) . .
C25 C24 C23 121.38(11) . .
C25 C24 H24 119.3 . .
C23 C24 H24 119.3 . .
C24 C25 C26 121.55(11) . .
C24 C25 H25 119.2 . .
C26 C25 H25 119.2 . .
C27 C26 C36 118.91(11) . .
C27 C26 C25 122.51(11) . .
C36 C26 C25 118.57(11) . .
C28 C27 C26 120.64(11) . .
C28 C27 H27 119.7 . .
C26 C27 H27 119.7 . .
C27 C28 C29 120.84(11) . .
C27 C28 H28 119.6 . .
C29 C28 H28 119.6 . .
C28 C29 C30 120.79(12) . .
C28 C29 H29 119.6 . .
C30 C29 H29 119.6 . .
C29 C30 C36 118.79(11) . .
C29 C30 C31 122.63(11) . .
C36 C30 C31 118.57(10) . .
C32 C31 C30 121.26(11) . .
C32 C31 H31 119.4 . .
C30 C31 H31 119.4 . .
C31 C32 C33 121.59(11) . .
C31 C32 H32 119.2 . .
C33 C32 H32 119.2 . .
C34 C33 C35 118.84(11) . .
C34 C33 C32 122.69(10) . .
C35 C33 C32 118.47(10) . .
C21 C34 C33 121.37(10) . .
C21 C34 H34 119.3 . .
C33 C34 H34 119.3 . .
C23 C35 C33 119.88(10) . .
C23 C35 C36 120.19(10) . .
C33 C35 C36 119.92(10) . .
C30 C36 C26 120.01(10) . .
C30 C36 C35 120.14(10) . .
C26 C36 C35 119.84(11) . .

loop_
_geom_bond_atom_site_label_1
_geom_bond_atom_site_label_2
_geom_bond_distance
_geom_bond_site_symmetry_2
O1 C1 1.2229(15) .
C1 C3 1.4931(17) .
C1 C2 1.4988(18) .
C2 H2A 0.9600 .
C2 H2B 0.9600 .
C2 H2C 0.9600 .
C3 C4 1.3940(16) .
C3 C16 1.3956(17) .
C4 C5 1.4042(16) .
C4 H4 0.9300 .
C5 C17 1.4170(16) .
C5 C6 1.4356(16) .
C6 C7 1.3548(16) .
C6 H6 0.9300 .
C7 C8 1.4314(17) .
C7 H7 0.9300 .
C8 C9 1.4017(16) .
C8 C18 1.4210(16) .
C9 C10 1.3811(18) .
C9 H9 0.9300 .
C10 C11 1.3829(17) .
C10 H10 0.9300 .
C11 C12 1.3963(16) .
C11 H11 0.9300 .
C12 C18 1.4240(16) .
C12 C13 1.4320(17) .
C13 C14 1.3509(16) .
C13 H13 0.9300 .
C14 C15 1.4332(16) .
C14 H14 0.9300 .
C15 C16 1.3903(16) .
C15 C17 1.4250(16) .
C16 H16 0.9300 .
C17 C18 1.4260(16) .
O2 C19 1.2200(14) .
C19 C21 1.4937(17) .
C19 C20 1.5078(17) .
C20 H20A 0.9600 .
C20 H20B 0.9600 .
C20 H20C 0.9600 .
C21 C22 1.3915(16) .
C21 C34 1.3948(17) .
C22 C23 1.3969(16) .
C22 H22 0.9300 .
C23 C35 1.4203(16) .
C23 C24 1.4360(16) .
C24 C25 1.3511(17) .
C24 H24 0.9300 .
C25 C26 1.4329(17) .
C25 H25 0.9300 .
C26 C27 1.4018(16) .
C26 C36 1.4227(16) .
C27 C28 1.3816(17) .
C27 H27 0.9300 .
C28 C29 1.3861(17) .
C28 H28 0.9300 .
C29 C30 1.3999(16) .
C29 H29 0.9300 .
C30 C36 1.4210(16) .
C30 C31 1.4392(16) .
C31 C32 1.3521(17) .
C31 H31 0.9300 .
C32 C33 1.4356(17) .
C32 H32 0.9300 .
C33 C34 1.3955(16) .
C33 C35 1.4260(16) .
C34 H34 0.9300 .
C35 C36 1.4262(16) .

loop_
_geom_hbond_atom_site_label_D
_geom_hbond_atom_site_label_H
_geom_hbond_atom_site_label_A
_geom_hbond_distance_DH
_geom_hbond_distance_HA
_geom_hbond_distance_DA
_geom_hbond_angle_DHA
_geom_hbond_site_symmetry_A
C2 H2A O2 0.96 2.40 3.348(2) 170.8 2_665
C2 H2A O2 0.96 2.40 3.348(2) 170.8 2_665
C2 H2A O2 0.96 2.40 3.348(2) 170.8 2_665
C2 H2A O2 0.96 2.40 3.348(2) 170.8 2_665
C2 H2A O2 0.96 2.40 3.348(2) 170.8 2_665
C2 H2A O2 0.96 2.40 3.348(2) 170.8 2_665
C2 H2A O2 0.96 2.40 3.348(2) 170.8 2_665
C2 H2A O2 0.96 2.40 3.348(2) 170.8 2_665
C2 H2A O2 0.96 2.40 3.348(2) 170.8 2_665
C2 H2A O2 0.96 2.40 3.348(2) 170.8 2_665
C2 H2A O2 0.96 2.40 3.348(2) 170.8 2_665
C2 H2A O2 0.96 2.40 3.348(2) 170.8 2_665
C2 H2A O2 0.96 2.40 3.348(2) 170.8 2_665
C2 H2A O2 0.96 2.40 3.348(2) 170.8 2_665
C2 H2A O2 0.96 2.40 3.348(2) 170.8 2_665
C2 H2A O2 0.96 2.40 3.348(2) 170.8 2_665
C2 H2A O2 0.96 2.40 3.348(2) 170.8 2_665
